data_4108612
loop_
_publ_author_name
'Kiran Kumar Solingapuram Sai'
'Matthew J. Tokarz'
'Andrew P. Malunchuk'
'Chong Zheng'
'Thomas M. Gilbert'
'Douglas A. Klumpp'

_publ_section_title
;
 N-Heterocyclic Superelectrophiles and Evidence for Single Electron
 Transfer Chemistry
;
_journal_name_full 'Journal of the American Chemical Society'
_journal_page_first 14388
_journal_page_last 14389
_journal_paper_doi 10.1021/ja8062953
_journal_volume 130
_journal_year 2008
_chemical_formula_sum 'C26 H24 N2 O2'
_chemical_formula_weight 396.47
_chemical_name_systematic
; 
? 
;
_space_group_IT_number 92
_symmetry_cell_setting tetragonal
_symmetry_space_group_name_Hall 'P 4abw 2nw'
_symmetry_space_group_name_H-M 'P 41 21 2'
_atom_sites_solution_hydrogens geom
_atom_sites_solution_primary direct
_atom_sites_solution_secondary difmap
_audit_creation_method SHELXL-97
_cell_angle_alpha 90.00
_cell_angle_beta 90.00
_cell_angle_gamma 90.00
_cell_formula_units_Z 4
_cell_length_a 8.3693(4)
_cell_length_b 8.3693(4)
_cell_length_c 28.955(3)
_cell_measurement_reflns_used 736
_cell_measurement_temperature 293(2)
_cell_measurement_theta_max 14
_cell_measurement_theta_min -14
_cell_volume 2028.2(3)
_computing_cell_refinement 'SMART and SAINT (Bruker, 1999)'
_computing_data_collection 'SMART (Bruker, 1999)'
_computing_data_reduction 'SAINT (Bruker, 1999)'
_computing_molecular_graphics 'SHELXTL (Sheldrick, 1997)'
_computing_publication_material 'SHELXTL (Sheldrick, 1997)'
_computing_structure_refinement 'SHELXTL (Sheldrick, 1997)'
_computing_structure_solution 'SIR97 (Altomare et al., 1999)'
_diffrn_ambient_temperature 293(2)
_diffrn_detector_area_resol_mean 0
_diffrn_measured_fraction_theta_full 1.000
_diffrn_measured_fraction_theta_max 1.000
_diffrn_measurement_device_type 'Bruker SMART CCD  PLATFORM'
_diffrn_measurement_method '\w scans'
_diffrn_radiation_monochromator graphite
_diffrn_radiation_source 'fine-focus sealed tube'
_diffrn_radiation_type MoK\a
_diffrn_radiation_wavelength 0.71073
_diffrn_reflns_av_R_equivalents 0.0208
_diffrn_reflns_av_sigmaI/netI 0.0124
_diffrn_reflns_limit_h_max 9
_diffrn_reflns_limit_h_min -9
_diffrn_reflns_limit_k_max 9
_diffrn_reflns_limit_k_min -9
_diffrn_reflns_limit_l_max 34
_diffrn_reflns_limit_l_min -33
_diffrn_reflns_number 15293
_diffrn_reflns_theta_full 24.99
_diffrn_reflns_theta_max 24.99
_diffrn_reflns_theta_min 2.53
_diffrn_standards_decay_% 0
_diffrn_standards_interval_count 0
_diffrn_standards_interval_time 0
_diffrn_standards_number 0
_exptl_absorpt_coefficient_mu 0.082
_exptl_absorpt_correction_T_max 0.2643
_exptl_absorpt_correction_T_min 0.2202
_exptl_absorpt_correction_type multi-scan
_exptl_absorpt_process_details 'SADABS (Sheldrick, 2000)'
_exptl_crystal_colour colorless
_exptl_crystal_density_diffrn 1.298
_exptl_crystal_description fragment
_exptl_crystal_F_000 840
_exptl_crystal_size_max 0.45
_exptl_crystal_size_mid 0.40
_exptl_crystal_size_min 0.20
_refine_diff_density_max 0.148
_refine_diff_density_min -0.110
_refine_diff_density_rms 0.028
_refine_ls_abs_structure_details '(Flack, 1983)'
_refine_ls_abs_structure_Flack 0.7(17)
_refine_ls_extinction_coef 0.0009(5)
_refine_ls_extinction_expression Fc^*^=kFc[1+0.001xFc^2^\l^3^/sin(2\q)]^-1/4^
_refine_ls_extinction_method SHELXL
_refine_ls_goodness_of_fit_ref 1.182
_refine_ls_hydrogen_treatment constr
_refine_ls_matrix_type full
_refine_ls_number_parameters 139
_refine_ls_number_reflns 1779
_refine_ls_number_restraints 0
_refine_ls_restrained_S_all 1.182
_refine_ls_R_factor_all 0.0344
_refine_ls_R_factor_gt 0.0323
_refine_ls_shift/su_max 0.002
_refine_ls_shift/su_mean 0.000
_refine_ls_structure_factor_coef Fsqd
_refine_ls_weighting_details 'calc w=1/[\s^2^(Fo^2^)+(0.0296P)^2^+0.3396P] where P=(Fo^2^+2Fc^2^)/3'
_refine_ls_weighting_scheme calc
_refine_ls_wR_factor_gt 0.0762
_refine_ls_wR_factor_ref 0.0771
_reflns_number_gt 1689
_reflns_number_total 1779
_reflns_threshold_expression >2sigma(I)
_cod_data_source_file ja8062953_si_001.cif
_cod_data_source_block dk13a
_cod_original_cell_volume 2028.2(2)
_cod_database_code 4108612

loop_
_symmetry_equiv_pos_as_xyz
'x, y, z'
'-x, -y, z+1/2'
'-y+1/2, x+1/2, z+1/4'
'y+1/2, -x+1/2, z+3/4'
'-x+1/2, y+1/2, -z+1/4'
'x+1/2, -y+1/2, -z+3/4'
'y, x, -z'
'-y, -x, -z+1/2'

loop_
_atom_site_label
_atom_site_type_symbol
_atom_site_fract_x
_atom_site_fract_y
_atom_site_fract_z
_atom_site_U_iso_or_equiv
_atom_site_adp_type
_atom_site_occupancy
_atom_site_symmetry_multiplicity
_atom_site_calc_flag
_atom_site_refinement_flags
C1 C 0.85733(19) -0.01243(19) 0.04423(5) 0.0411(4) Uani 1 1 d .
C2 C 1.02037(18) 0.03959(18) 0.02682(5) 0.0384(3) Uani 1 1 d .
H2 H 1.0979 -0.0335 0.0409 0.046 Uiso 1 1 calc R
C3 C 1.06496(18) 0.20444(18) 0.04305(5) 0.0384(3) Uani 1 1 d .
C4 C 0.97575(19) 0.33555(18) 0.04766(5) 0.0426(4) Uani 1 1 d .
C5 C 0.8051(2) 0.3743(2) 0.04049(6) 0.0518(4) Uani 1 1 d .
H5A H 0.7966 0.4720 0.0226 0.062 Uiso 1 1 calc R
H5B H 0.7546 0.3925 0.0702 0.062 Uiso 1 1 calc R
C6 C 0.7183(2) 0.2401(2) 0.01532(6) 0.0518(4) Uani 1 1 d .
H6A H 0.6082 0.2723 0.0106 0.062 Uiso 1 1 calc R
H6B H 0.7666 0.2271 -0.0149 0.062 Uiso 1 1 calc R
C7 C 0.71904(19) 0.0806(2) 0.03932(5) 0.0457(4) Uani 1 1 d .
C8 C 0.5763(2) 0.0226(2) 0.05747(6) 0.0597(5) Uani 1 1 d .
H8 H 0.4838 0.0832 0.0544 0.072 Uiso 1 1 calc R
C9 C 0.5688(2) -0.1223(3) 0.07988(7) 0.0673(6) Uani 1 1 d .
H9 H 0.4721 -0.1578 0.0919 0.081 Uiso 1 1 calc R
C10 C 0.7026(3) -0.2138(2) 0.08443(6) 0.0622(5) Uani 1 1 d .
H10 H 0.6977 -0.3121 0.0994 0.075 Uiso 1 1 calc R
C11 C 0.8458(2) -0.1589(2) 0.06657(5) 0.0509(4) Uani 1 1 d .
H11 H 0.9368 -0.2218 0.0696 0.061 Uiso 1 1 calc R
N12 N 1.22077(15) 0.23666(16) 0.05803(4) 0.0459(3) Uani 1 1 d .
C13 C 1.2182(2) 0.3840(2) 0.07050(6) 0.0481(4) Uani 1 1 d .
O14 O 1.07303(14) 0.45478(13) 0.06536(4) 0.0495(3) Uani 1 1 d .
C131 C 1.3488(3) 0.4819(3) 0.09021(7) 0.0703(6) Uani 1 1 d .
H13A H 1.3086 0.5432 0.1157 0.105 Uiso 1 1 calc R
H13B H 1.3894 0.5529 0.0669 0.105 Uiso 1 1 calc R
H13C H 1.4332 0.4132 0.1007 0.105 Uiso 1 1 calc R

loop_
_atom_site_aniso_label
_atom_site_aniso_U_11
_atom_site_aniso_U_22
_atom_site_aniso_U_33
_atom_site_aniso_U_23
_atom_site_aniso_U_13
_atom_site_aniso_U_12
C1 0.0440(9) 0.0432(9) 0.0362(7) -0.0088(7) 0.0028(7) -0.0020(7)
C2 0.0375(8) 0.0362(8) 0.0416(8) -0.0004(6) -0.0001(6) 0.0029(6)
C3 0.0374(8) 0.0404(8) 0.0376(7) -0.0004(7) 0.0020(7) 0.0006(7)
C4 0.0481(9) 0.0389(8) 0.0407(8) -0.0015(7) 0.0016(7) 0.0008(7)
C5 0.0510(10) 0.0479(10) 0.0567(10) 0.0006(8) 0.0040(8) 0.0125(8)
C6 0.0405(9) 0.0604(11) 0.0546(10) -0.0051(8) -0.0044(7) 0.0121(8)
C7 0.0406(9) 0.0515(10) 0.0450(9) -0.0118(7) -0.0008(7) -0.0021(8)
C8 0.0403(9) 0.0728(13) 0.0660(12) -0.0223(10) 0.0062(8) -0.0066(9)
C9 0.0586(12) 0.0722(14) 0.0710(12) -0.0209(11) 0.0219(10) -0.0255(11)
C10 0.0782(14) 0.0535(11) 0.0549(10) -0.0075(9) 0.0189(10) -0.0179(10)
C11 0.0611(11) 0.0447(9) 0.0471(9) -0.0058(7) 0.0077(8) -0.0046(8)
N12 0.0408(7) 0.0486(8) 0.0483(8) -0.0017(6) -0.0022(6) -0.0017(6)
C13 0.0536(10) 0.0474(10) 0.0433(9) -0.0007(7) -0.0046(8) -0.0047(8)
O14 0.0603(7) 0.0376(6) 0.0507(6) -0.0053(5) -0.0006(6) -0.0020(5)
C131 0.0775(14) 0.0666(13) 0.0668(12) -0.0043(10) -0.0152(11) -0.0205(11)

loop_
_atom_type_symbol
_atom_type_description
_atom_type_scat_dispersion_real
_atom_type_scat_dispersion_imag
_atom_type_scat_source
C C 0.0033 0.0016 'International Tables Vol C Tables 4.2.6.8 and 6.1.1.4'
N N 0.0061 0.0033 'International Tables Vol C Tables 4.2.6.8 and 6.1.1.4'
O O 0.0106 0.0060 'International Tables Vol C Tables 4.2.6.8 and 6.1.1.4'
H H 0.0000 0.0000 'International Tables Vol C Tables 4.2.6.8 and 6.1.1.4'

loop_
_geom_angle_atom_site_label_1
_geom_angle_atom_site_label_2
_geom_angle_atom_site_label_3
_geom_angle
_geom_angle_site_symmetry_3
C11 C1 C7 118.67(16) .
C11 C1 C2 118.05(15) .
C7 C1 C2 123.28(14) .
C3 C2 C1 112.46(12) .
C3 C2 C2 112.19(10) 7_645
C1 C2 C2 113.03(10) 7_645
C4 C3 N12 109.38(14) .
C4 C3 C2 130.30(14) .
N12 C3 C2 120.28(13) .
C3 C4 O14 107.48(13) .
C3 C4 C5 134.99(15) .
O14 C4 C5 117.44(13) .
C4 C5 C6 111.45(14) .
C7 C6 C5 115.54(13) .
C8 C7 C1 118.42(16) .
C8 C7 C6 118.70(16) .
C1 C7 C6 122.88(14) .
C9 C8 C7 121.64(18) .
C10 C9 C8 120.19(18) .
C9 C10 C11 119.24(18) .
C10 C11 C1 121.84(18) .
C13 N12 C3 104.86(13) .
N12 C13 O14 113.70(14) .
N12 C13 C131 128.86(18) .
O14 C13 C131 117.43(16) .
C13 O14 C4 104.57(12) .

loop_
_geom_bond_atom_site_label_1
_geom_bond_atom_site_label_2
_geom_bond_distance
_geom_bond_site_symmetry_2
C1 C11 1.389(2) .
C1 C7 1.402(2) .
C1 C2 1.518(2) .
C2 C3 1.505(2) .
C2 C2 1.570(3) 7_645
C3 C4 1.334(2) .
C3 N12 1.400(2) .
C4 O14 1.3862(19) .
C4 C5 1.479(2) .
C5 C6 1.524(2) .
C6 C7 1.505(2) .
C7 C8 1.392(2) .
C8 C9 1.377(3) .
C9 C10 1.363(3) .
C10 C11 1.384(3) .
N12 C13 1.285(2) .
C13 O14 1.360(2) .
C13 C131 1.481(2) .
